data_8106352
loop_
_publ_author_name
'Zhang, Min'
'Li, Zhong-Yan'
'Yuan, Xian-You'
'Yuan, Lin'

_publ_section_title
;
 Crystal structure of 2-(4-bromophenyl)-2,3-dihydro-1H-perimidine,
 C17H13BrN2
;
_journal_issue 5
_journal_name_full 'Zeitschrift f\"ur Kristallographie - New Crystal Structures'
_journal_page_first 935
_journal_page_last 936
_journal_paper_doi 10.1515/ncrs-2018-0113
_journal_volume 233
_journal_year 2018
_chemical_formula_moiety 'C17 H13 Br N2'
_chemical_formula_sum 'C17 H13 Br N2'
_chemical_formula_weight 325.20
_space_group_crystal_system orthorhombic
_space_group_IT_number 61
_space_group_name_Hall '-P 2ac 2ab'
_space_group_name_H-M_alt 'P b c a'
_atom_sites_solution_hydrogens mixed
_atom_sites_solution_primary direct
_cell_angle_alpha 90
_cell_angle_beta 90
_cell_angle_gamma 90
_cell_formula_units_Z 8
_cell_length_a 9.995(4)
_cell_length_b 13.845(5)
_cell_length_c 20.213(7)
_cell_measurement_reflns_used 9908
_cell_measurement_temperature 296(2)
_cell_measurement_theta_max 27.02
_cell_measurement_theta_min 2.71
_cell_volume 2797.1(18)
_computing_cell_refinement 'SAINT v8.34A (Bruker, 2013)'
_computing_data_reduction 'SAINT v8.34A (Bruker, 2013)'
_computing_molecular_graphics 'Olex2 (Dolomanov et al., 2009)'
_computing_publication_material 'Olex2 (Dolomanov et al., 2009)'
_computing_structure_refinement 'XL (Sheldrick, 2008)'
_computing_structure_solution 'XS (Sheldrick, 2008)'
_diffrn_ambient_temperature 296.15
_diffrn_measured_fraction_theta_full 0.998
_diffrn_measured_fraction_theta_max 0.998
_diffrn_measurement_device_type 'Bruker APEX-II CCD'
_diffrn_measurement_method '\f and \w scans'
_diffrn_radiation_type MoK\a
_diffrn_radiation_wavelength 0.71073
_diffrn_reflns_av_R_equivalents 0.0224
_diffrn_reflns_av_unetI/netI 0.0109
_diffrn_reflns_Laue_measured_fraction_full 0.998
_diffrn_reflns_Laue_measured_fraction_max 0.998
_diffrn_reflns_limit_h_max 11
_diffrn_reflns_limit_h_min -11
_diffrn_reflns_limit_k_max 16
_diffrn_reflns_limit_k_min -16
_diffrn_reflns_limit_l_max 24
_diffrn_reflns_limit_l_min -24
_diffrn_reflns_number 24886
_diffrn_reflns_point_group_measured_fraction_full 0.998
_diffrn_reflns_point_group_measured_fraction_max 0.998
_diffrn_reflns_theta_full 25.009
_diffrn_reflns_theta_max 25.009
_diffrn_reflns_theta_min 2.015
_diffrn_standards_number 0
_exptl_absorpt_coefficient_mu 2.929
_exptl_absorpt_correction_T_max 0.7456
_exptl_absorpt_correction_T_min 0.4955
_exptl_absorpt_correction_type multi-scan
_exptl_absorpt_process_details
;
SADABS-2014/5 (Bruker,2014/5) was used for absorption correction.
wR2(int) was 0.1193 before and 0.0363 after correction.
The Ratio of minimum to maximum transmission is 0.6646.
The \l/2 correction factor is 0.00150.
;
_exptl_crystal_density_diffrn 1.544
_exptl_crystal_description block
_exptl_crystal_F_000 1312
_refine_diff_density_max 0.472
_refine_diff_density_min -0.432
_refine_diff_density_rms 0.046
_refine_ls_extinction_coef .
_refine_ls_extinction_method none
_refine_ls_goodness_of_fit_ref 1.077
_refine_ls_hydrogen_treatment constr
_refine_ls_matrix_type full
_refine_ls_number_parameters 181
_refine_ls_number_reflns 2461
_refine_ls_number_restraints 0
_refine_ls_restrained_S_all 1.077
_refine_ls_R_factor_all 0.0391
_refine_ls_R_factor_gt 0.0304
_refine_ls_shift/su_max 0.001
_refine_ls_shift/su_mean 0.000
_refine_ls_structure_factor_coef Fsqd
_refine_ls_weighting_details 'w=1/[\s^2^(Fo^2^)+(0.0318P)^2^+2.3339P] where P=(Fo^2^+2Fc^2^)/3'
_refine_ls_weighting_scheme calc
_refine_ls_wR_factor_gt 0.0724
_refine_ls_wR_factor_ref 0.0784
_reflns_Friedel_coverage 0.000
_reflns_Friedel_fraction_full .
_reflns_Friedel_fraction_max .
_reflns_number_gt 2105
_reflns_number_total 2461
_reflns_threshold_expression 'I > 2\s(I)'
_cod_data_source_file suppl_ncrs-2018-0113_suppl.cif
_cod_data_source_block 1
_cod_original_cell_volume 2797.2(18)
_cod_database_code 8106352
_shelx_space_group_comment
;
The symmetry employed for this shelxl refinement is uniquely defined
by the following loop, which should always be used as a source of
symmetry information in preference to the above space-group names.
They are only intended as comments.
;
_olex2_refinement_description
;
1. Fixed Uiso
 At 1.2 times of:
  All C(H) groups, All N(H) groups
2.a Riding coordinates:
 N1(H1)
2.b Ternary CH refined with riding coordinates:
 C11(H11)
2.c Aromatic/amide H refined with riding coordinates:
 C5(H5), C16(H16), C14(H14), C13(H13), N2(H2), C3(H3), C17(H17), C9(H9),
 C7(H7), C4(H4), C8(H8)
;
_olex2_submission_special_instructions 'No special instructions were received'

loop_
_space_group_symop_operation_xyz
'x, y, z'
'-x+1/2, -y, z+1/2'
'x+1/2, -y+1/2, -z'
'-x, y+1/2, -z+1/2'
'-x, -y, -z'
'x-1/2, y, -z-1/2'
'-x-1/2, y-1/2, z'
'x, -y-1/2, z-1/2'

loop_
_atom_site_label
_atom_site_type_symbol
_atom_site_fract_x
_atom_site_fract_y
_atom_site_fract_z
_atom_site_U_iso_or_equiv
_atom_site_adp_type
_atom_site_occupancy
_atom_site_site_symmetry_order
_atom_site_calc_flag
_atom_site_refinement_flags_posn
_atom_site_refinement_flags_adp
_atom_site_refinement_flags_occupancy
_atom_site_disorder_assembly
_atom_site_disorder_group
Br1 Br 0.18042(3) 0.35089(2) 0.33392(2) 0.06296(13) Uani 1 1 d . . . . .
C15 C 0.1706(2) 0.44749(18) 0.40048(12) 0.0423(6) Uani 1 1 d . . . . .
C5 C 0.3274(3) 0.8936(2) 0.71913(12) 0.0500(7) Uani 1 1 d . . . . .
H5 H 0.3371 0.9419 0.7508 0.060 Uiso 1 1 calc R . . . .
C6 C 0.2183(3) 0.89664(18) 0.67493(11) 0.0427(6) Uani 1 1 d . . . . .
C2 C 0.3044(2) 0.74847(17) 0.62398(11) 0.0375(5) Uani 1 1 d . . . . .
C11 C 0.1555(2) 0.65951(17) 0.55290(12) 0.0408(5) Uani 1 1 d . . . . .
H11 H 0.1087 0.6318 0.5911 0.049 Uiso 1 1 calc R . . . .
C16 C 0.1458(3) 0.54151(19) 0.38309(12) 0.0492(6) Uani 1 1 d . . . . .
H16 H 0.1326 0.5581 0.3390 0.059 Uiso 1 1 calc R . . . .
C14 C 0.1880(3) 0.42121(18) 0.46551(13) 0.0458(6) Uani 1 1 d . . . . .
H14 H 0.2054 0.3573 0.4768 0.055 Uiso 1 1 calc R . . . .
C1 C 0.2059(2) 0.82136(17) 0.62753(11) 0.0380(5) Uani 1 1 d . . . . .
C13 C 0.1791(2) 0.49116(18) 0.51340(12) 0.0447(6) Uani 1 1 d . . . . .
H13 H 0.1886 0.4737 0.5576 0.054 Uiso 1 1 calc R . . . .
C10 C 0.0979(2) 0.82290(17) 0.58178(12) 0.0408(5) Uani 1 1 d . . . . .
N2 N 0.09235(19) 0.74946(14) 0.53505(10) 0.0437(5) Uani 1 1 d . . . . .
H2 H 0.0534 0.7572 0.4975 0.052 Uiso 1 1 calc R . . . .
C12 C 0.1564(2) 0.58674(17) 0.49761(12) 0.0380(5) Uani 1 1 d . . . . .
C3 C 0.4092(3) 0.74798(19) 0.66788(12) 0.0468(6) Uani 1 1 d . . . . .
H3 H 0.4737 0.6997 0.6658 0.056 Uiso 1 1 calc R . . . .
C17 C 0.1405(3) 0.61125(19) 0.43183(12) 0.0458(6) Uani 1 1 d . . . . .
H17 H 0.1260 0.6754 0.4203 0.055 Uiso 1 1 calc R . . . .
C9 C 0.0075(3) 0.89749(19) 0.58307(14) 0.0503(6) Uani 1 1 d . . . . .
H9 H -0.0631 0.8989 0.5531 0.060 Uiso 1 1 calc R . . . .
C7 C 0.1232(3) 0.97190(19) 0.67458(13) 0.0510(7) Uani 1 1 d . . . . .
H7 H 0.1298 1.0219 0.7051 0.061 Uiso 1 1 calc R . . . .
C4 C 0.4185(3) 0.8209(2) 0.71593(13) 0.0521(7) Uani 1 1 d . . . . .
H4 H 0.4884 0.8193 0.7462 0.062 Uiso 1 1 calc R . . . .
C8 C 0.0222(3) 0.9715(2) 0.62974(14) 0.0541(7) Uani 1 1 d . . . . .
H8 H -0.0393 1.0220 0.6300 0.065 Uiso 1 1 calc R . . . .
N1 N 0.2936(2) 0.68189(15) 0.57191(10) 0.0421(5) Uani 1 1 d . . . . .
H1 H 0.3410 0.6309 0.5783 0.051 Uiso 1 1 d R . . . .

loop_
_atom_site_aniso_label
_atom_site_aniso_U_11
_atom_site_aniso_U_22
_atom_site_aniso_U_33
_atom_site_aniso_U_23
_atom_site_aniso_U_13
_atom_site_aniso_U_12
Br1 0.0816(2) 0.0567(2) 0.05048(19) -0.01573(13) -0.00337(14) 0.00211(15)
C15 0.0402(13) 0.0465(14) 0.0402(13) -0.0048(11) -0.0045(10) -0.0016(11)
C5 0.0623(18) 0.0534(15) 0.0344(13) -0.0042(12) 0.0005(12) -0.0162(14)
C6 0.0506(15) 0.0458(14) 0.0318(12) 0.0005(10) 0.0096(10) -0.0142(12)
C2 0.0412(13) 0.0384(12) 0.0327(11) 0.0052(10) 0.0000(10) -0.0087(10)
C11 0.0406(13) 0.0446(13) 0.0371(12) -0.0006(11) -0.0025(10) -0.0053(11)
C16 0.0590(16) 0.0544(16) 0.0342(12) 0.0039(12) -0.0045(11) 0.0039(13)
C14 0.0543(15) 0.0368(12) 0.0464(14) 0.0014(11) -0.0119(12) -0.0014(11)
C1 0.0394(13) 0.0419(12) 0.0325(12) 0.0030(10) 0.0043(10) -0.0095(10)
C13 0.0545(15) 0.0445(13) 0.0352(13) 0.0039(11) -0.0121(11) -0.0038(12)
C10 0.0377(13) 0.0454(13) 0.0393(12) -0.0012(11) 0.0031(10) -0.0060(11)
N2 0.0436(12) 0.0450(11) 0.0423(11) -0.0045(9) -0.0109(9) 0.0028(10)
C12 0.0339(12) 0.0412(13) 0.0389(12) -0.0007(10) -0.0051(10) -0.0029(10)
C3 0.0485(15) 0.0450(14) 0.0469(14) 0.0057(11) -0.0119(12) -0.0088(12)
C17 0.0572(16) 0.0408(13) 0.0394(13) 0.0034(11) -0.0047(11) 0.0036(12)
C9 0.0381(14) 0.0548(16) 0.0582(16) -0.0053(13) -0.0008(12) 0.0017(12)
C7 0.0588(17) 0.0461(15) 0.0480(15) -0.0090(12) 0.0162(13) -0.0070(13)
C4 0.0583(17) 0.0585(16) 0.0393(13) 0.0055(12) -0.0126(12) -0.0193(14)
C8 0.0475(16) 0.0508(16) 0.0641(17) -0.0055(13) 0.0120(14) 0.0040(13)
N1 0.0403(11) 0.0420(11) 0.0441(11) -0.0035(9) -0.0095(9) 0.0008(9)

loop_
_atom_type_symbol
_atom_type_description
_atom_type_scat_dispersion_real
_atom_type_scat_dispersion_imag
_atom_type_scat_source
C C 0.0033 0.0016 'International Tables Vol C Tables 4.2.6.8 and 6.1.1.4'
H H 0.0000 0.0000 'International Tables Vol C Tables 4.2.6.8 and 6.1.1.4'
Br Br -0.2901 2.4595 'International Tables Vol C Tables 4.2.6.8 and 6.1.1.4'
N N 0.0061 0.0033 'International Tables Vol C Tables 4.2.6.8 and 6.1.1.4'

loop_
_geom_angle_atom_site_label_1
_geom_angle_atom_site_label_2
_geom_angle_atom_site_label_3
_geom_angle
_geom_angle_site_symmetry_1
_geom_angle_site_symmetry_3
C16 C15 Br1 119.75(19) . .
C16 C15 C14 121.3(2) . .
C14 C15 Br1 118.96(19) . .
C4 C5 C6 120.7(2) . .
C5 C6 C1 118.2(2) . .
C7 C6 C5 123.1(2) . .
C7 C6 C1 118.7(2) . .
C3 C2 C1 120.2(2) . .
C3 C2 N1 122.7(2) . .
N1 C2 C1 117.0(2) . .
N2 C11 C12 113.3(2) . .
N2 C11 N1 107.17(19) . .
N1 C11 C12 109.31(19) . .
C15 C16 C17 119.2(2) . .
C13 C14 C15 118.7(2) . .
C6 C1 C10 119.6(2) . .
C2 C1 C6 119.9(2) . .
C2 C1 C10 120.5(2) . .
C14 C13 C12 121.6(2) . .
N2 C10 C1 117.5(2) . .
C9 C10 C1 119.9(2) . .
C9 C10 N2 122.5(2) . .
C10 N2 C11 116.41(19) . .
C13 C12 C11 118.1(2) . .
C13 C12 C17 118.5(2) . .
C17 C12 C11 123.3(2) . .
C2 C3 C4 119.6(3) . .
C16 C17 C12 120.7(2) . .
C10 C9 C8 119.6(3) . .
C8 C7 C6 120.1(2) . .
C5 C4 C3 121.5(2) . .
C7 C8 C9 122.0(3) . .
C2 N1 C11 114.09(19) . .

loop_
_geom_bond_atom_site_label_1
_geom_bond_atom_site_label_2
_geom_bond_distance
_geom_bond_site_symmetry_2
Br1 C15 1.900(2) .
C15 C16 1.371(4) .
C15 C14 1.375(4) .
C5 C6 1.410(4) .
C5 C4 1.359(4) .
C6 C1 1.421(3) .
C6 C7 1.410(4) .
C2 C1 1.412(3) .
C2 C3 1.373(3) .
C2 N1 1.403(3) .
C11 N2 1.442(3) .
C11 C12 1.505(3) .
C11 N1 1.466(3) .
C16 C17 1.381(4) .
C14 C13 1.372(4) .
C1 C10 1.422(3) .
C13 C12 1.380(3) .
C10 N2 1.389(3) .
C10 C9 1.372(4) .
C12 C17 1.382(3) .
C3 C4 1.404(4) .
C9 C8 1.401(4) .
C7 C8 1.357(4) .
